data_1543895
loop_
_publ_author_name
'Gupta, Vinod Kumar'
'Singh, Ram Adhar'

_publ_section_title
;
 Aggregation-induced enhanced green light emission from a simple
 donor-\p-acceptor (D-\p-A) material: a structure-property relationship
 study.
;
_journal_name_full 'Faraday discussions'
_journal_page_first 131
_journal_page_last 142
_journal_paper_doi 10.1039/c6fd00158k
_journal_volume 196
_journal_year 2017
_chemical_formula_moiety CHNO
_chemical_formula_sum 'C12 H12 N2 O3'
_chemical_formula_weight 232.24
_chemical_melting_point 480
_chemical_name_systematic
;
 ?
;
_space_group_IT_number 14
_symmetry_cell_setting monoclinic
_symmetry_space_group_name_Hall '-P 2yn'
_symmetry_space_group_name_H-M 'P 1 21/n 1'
_atom_sites_solution_hydrogens geom
_atom_sites_solution_primary direct
_atom_sites_solution_secondary difmap
_audit_creation_method SHELXL-97
_audit_update_record
;
2016-06-18 deposited with the CCDC.
2016-08-12 downloaded from the CCDC.
;
_cell_angle_alpha 90.00
_cell_angle_beta 94.071(10)
_cell_angle_gamma 90.00
_cell_formula_units_Z 8
_cell_length_a 10.5310(11)
_cell_length_b 15.6321(15)
_cell_length_c 13.7351(18)
_cell_measurement_reflns_used 1678
_cell_measurement_temperature 293(2)
_cell_measurement_theta_max 29.1879
_cell_measurement_theta_min 2.9944
_cell_volume 2255.4(4)
_computing_structure_refinement 'SHELXL-97 (Sheldrick, 2008)'
_diffrn_ambient_temperature 293(2)
_diffrn_measured_fraction_theta_full 0.998
_diffrn_measured_fraction_theta_max 0.840
_diffrn_measurement_device_type 'Xcalibur, Eos'
_diffrn_radiation_monochromator graphite
_diffrn_radiation_source 'fine-focus sealed tube'
_diffrn_radiation_type MoK\a
_diffrn_radiation_wavelength 0.71073
_diffrn_reflns_av_R_equivalents 0.0325
_diffrn_reflns_av_sigmaI/netI 0.0554
_diffrn_reflns_limit_h_max 13
_diffrn_reflns_limit_h_min -8
_diffrn_reflns_limit_k_max 16
_diffrn_reflns_limit_k_min -21
_diffrn_reflns_limit_l_max 17
_diffrn_reflns_limit_l_min -18
_diffrn_reflns_number 10852
_diffrn_reflns_theta_full 25.00
_diffrn_reflns_theta_max 29.25
_diffrn_reflns_theta_min 3.00
_exptl_absorpt_coefficient_mu 0.100
_exptl_absorpt_correction_T_max 1.00000
_exptl_absorpt_correction_T_min 0.86613
_exptl_absorpt_correction_type multi-scan
_exptl_absorpt_process_details multi-scan
_exptl_crystal_colour Colorless
_exptl_crystal_density_diffrn 1.368
_exptl_crystal_density_method 'not measured'
_exptl_crystal_description rectangular
_exptl_crystal_F_000 854
_exptl_crystal_size_max 0.4
_exptl_crystal_size_mid 0.2
_exptl_crystal_size_min 0.1
_refine_diff_density_max 0.247
_refine_diff_density_min -0.282
_refine_diff_density_rms 0.058
_refine_ls_extinction_method none
_refine_ls_goodness_of_fit_ref 0.981
_refine_ls_hydrogen_treatment mixed
_refine_ls_matrix_type full
_refine_ls_number_parameters 311
_refine_ls_number_reflns 5167
_refine_ls_number_restraints 0
_refine_ls_restrained_S_all 0.981
_refine_ls_R_factor_all 0.1469
_refine_ls_R_factor_gt 0.0818
_refine_ls_shift/su_max 0.035
_refine_ls_shift/su_mean 0.011
_refine_ls_structure_factor_coef Fsqd
_refine_ls_weighting_details 'calc w=1/[\s^2^(Fo^2^)+(0.0969P)^2^+3.0795P] where P=(Fo^2^+2Fc^2^)/3'
_refine_ls_weighting_scheme calc
_refine_ls_wR_factor_gt 0.2164
_refine_ls_wR_factor_ref 0.2624
_reflns_number_gt 2669
_reflns_number_total 5167
_reflns_threshold_expression >2\s(I)
_cod_data_source_file c6fd00158k2.cif
_cod_data_source_block cadmbz
_cod_depositor_comments 'Adding full bibliography for 1543895--1543896.cif.'
_cod_database_code 1543895

loop_
_symmetry_equiv_pos_as_xyz
'x, y, z'
'-x+1/2, y+1/2, -z+1/2'
'-x, -y, -z'
'x-1/2, -y-1/2, z-1/2'

loop_
_atom_site_label
_atom_site_type_symbol
_atom_site_fract_x
_atom_site_fract_y
_atom_site_fract_z
_atom_site_U_iso_or_equiv
_atom_site_adp_type
_atom_site_occupancy
_atom_site_symmetry_multiplicity
_atom_site_calc_flag
_atom_site_refinement_flags
O4 O 0.6483(3) 0.27246(17) 0.1110(2) 0.0611(8) Uani 1 1 d .
O2 O 0.2713(2) 0.05879(17) 0.3657(2) 0.0527(7) Uani 1 1 d .
O5 O 0.7330(2) -0.02329(17) 0.1365(2) 0.0551(8) Uani 1 1 d .
O6 O 0.4641(2) -0.24409(18) 0.1387(2) 0.0665(9) Uani 1 1 d .
O1 O 0.3577(3) -0.23677(18) 0.3916(2) 0.0663(9) Uani 1 1 d .
N2 N 0.7476(3) 0.2760(2) 0.3609(3) 0.0713(12) Uani 1 1 d .
H2A H 0.7522 0.3307 0.3565 0.086 Uiso 1 1 calc R
H2B H 0.8161 0.2458 0.3656 0.086 Uiso 1 1 calc R
N1 N 0.8506(3) 0.0683(2) 0.3895(3) 0.0704(11) Uani 1 1 d .
O3 O 0.5345(3) 0.27947(18) 0.3538(3) 0.0711(9) Uani 1 1 d .
N3 N 0.1545(3) -0.0304(2) 0.1204(3) 0.0729(12) Uani 1 1 d .
C20 C 0.3710(3) -0.1073(2) 0.1292(3) 0.0412(9) Uani 1 1 d .
C14 C 0.6506(3) 0.0434(2) 0.1275(3) 0.0382(8) Uani 1 1 d .
C9 C 0.7518(3) 0.1002(2) 0.3799(3) 0.0456(9) Uani 1 1 d .
C21 C 0.2515(4) -0.0632(3) 0.1247(3) 0.0480(10) Uani 1 1 d .
C13 C 0.5184(3) 0.0214(2) 0.1240(3) 0.0378(8) Uani 1 1 d .
C5 C 0.5358(3) -0.1388(2) 0.3832(3) 0.0493(10) Uani 1 1 d .
H5 H 0.5957 -0.1826 0.3867 0.059 Uiso 1 1 calc R
C8 C 0.6333(3) 0.1427(2) 0.3682(3) 0.0410(9) Uani 1 1 d .
N4 N 0.2513(3) -0.2384(2) 0.1361(3) 0.0679(11) Uani 1 1 d .
H4A H 0.2442 -0.2931 0.1390 0.082 Uiso 1 1 calc R
H4B H 0.1844 -0.2067 0.1337 0.082 Uiso 1 1 calc R
C22 C 0.3670(3) -0.2024(2) 0.1354(3) 0.0485(10) Uani 1 1 d .
C7 C 0.5201(3) 0.1019(2) 0.3659(3) 0.0405(9) Uani 1 1 d .
H7 H 0.4504 0.1385 0.3594 0.049 Uiso 1 1 calc R
C6 C 0.5728(3) -0.0544(2) 0.3771(3) 0.0443(9) Uani 1 1 d .
H6 H 0.6592 -0.0421 0.3766 0.053 Uiso 1 1 calc R
C17 C 0.4696(4) 0.1739(3) 0.1104(3) 0.0509(10) Uani 1 1 d .
H17 H 0.4090 0.2172 0.1049 0.061 Uiso 1 1 calc R
C2 C 0.3551(3) -0.0078(2) 0.3717(3) 0.0385(8) Uani 1 1 d .
C16 C 0.5990(4) 0.1926(2) 0.1147(3) 0.0457(9) Uani 1 1 d .
C1 C 0.4859(3) 0.0134(2) 0.3715(3) 0.0375(8) Uani 1 1 d .
C18 C 0.4338(3) 0.0892(3) 0.1147(3) 0.0483(10) Uani 1 1 d .
H18 H 0.3472 0.0769 0.1111 0.058 Uiso 1 1 calc R
C19 C 0.4843(3) -0.0677(2) 0.1287(3) 0.0401(8) Uani 1 1 d .
C4 C 0.4065(4) -0.1567(2) 0.3840(3) 0.0459(9) Uani 1 1 d .
C24 C 0.8675(3) -0.0051(3) 0.1385(3) 0.0603(12) Uani 1 1 d .
H24A H 0.9147 -0.0575 0.1456 0.090 Uiso 1 1 calc R
H24B H 0.8911 0.0320 0.1925 0.090 Uiso 1 1 calc R
H24C H 0.8863 0.0225 0.0787 0.090 Uiso 1 1 calc R
C10 C 0.6350(3) 0.2380(3) 0.3605(3) 0.0501(10) Uani 1 1 d .
C23 C 0.5614(5) 0.3427(3) 0.1057(4) 0.0743(14) Uani 1 1 d .
H23A H 0.6079 0.3953 0.1028 0.111 Uiso 1 1 calc R
H23B H 0.5132 0.3428 0.1625 0.111 Uiso 1 1 calc R
H23C H 0.5045 0.3372 0.0482 0.111 Uiso 1 1 calc R
C3 C 0.3166(3) -0.0922(2) 0.3780(3) 0.0451(9) Uani 1 1 d .
H3 H 0.2305 -0.1054 0.3782 0.054 Uiso 1 1 calc R
C12 C 0.1387(3) 0.0401(3) 0.3673(3) 0.0565(11) Uani 1 1 d .
H12A H 0.0909 0.0923 0.3621 0.085 Uiso 1 1 calc R
H12B H 0.1232 0.0119 0.4274 0.085 Uiso 1 1 calc R
H12C H 0.1130 0.0034 0.3134 0.085 Uiso 1 1 calc R
C11 C 0.4434(5) -0.3078(3) 0.3910(4) 0.0795(15) Uani 1 1 d .
H11A H 0.3967 -0.3601 0.3970 0.119 Uiso 1 1 calc R
H11B H 0.5063 -0.3028 0.4449 0.119 Uiso 1 1 calc R
H11C H 0.4846 -0.3082 0.3309 0.119 Uiso 1 1 calc R
C15 C 0.6881(3) 0.1270(2) 0.1229(3) 0.0434(9) Uani 1 1 d .
H15 H 0.7744 0.1401 0.1254 0.052 Uiso 1 1 calc R
H19 H 0.558(3) -0.108(2) 0.129(2) 0.040(10) Uiso 1 1 d .

loop_
_atom_site_aniso_label
_atom_site_aniso_U_11
_atom_site_aniso_U_22
_atom_site_aniso_U_33
_atom_site_aniso_U_23
_atom_site_aniso_U_13
_atom_site_aniso_U_12
O4 0.0453(17) 0.0318(16) 0.105(2) 0.0067(15) 0.0006(15) -0.0051(12)
O2 0.0241(13) 0.0362(16) 0.098(2) 0.0024(14) 0.0044(12) 0.0044(10)
O5 0.0225(13) 0.0381(16) 0.105(2) 0.0033(14) 0.0047(13) 0.0005(11)
O6 0.0303(15) 0.0395(17) 0.131(3) 0.0026(17) 0.0127(15) 0.0000(12)
O1 0.0479(17) 0.0321(16) 0.119(3) 0.0047(16) 0.0078(16) -0.0019(13)
N2 0.0355(19) 0.038(2) 0.140(4) 0.003(2) 0.003(2) -0.0067(15)
N1 0.038(2) 0.052(2) 0.121(3) 0.006(2) 0.0028(19) 0.0043(17)
O3 0.0312(15) 0.0398(17) 0.142(3) -0.0006(17) 0.0033(16) 0.0020(12)
N3 0.0307(19) 0.053(2) 0.135(4) 0.007(2) 0.0109(19) 0.0036(17)
C20 0.0276(18) 0.040(2) 0.056(2) 0.0009(17) 0.0055(15) 0.0018(15)
C14 0.0311(18) 0.030(2) 0.054(2) 0.0009(16) 0.0005(14) 0.0010(15)
C9 0.034(2) 0.037(2) 0.066(2) 0.0002(18) 0.0062(17) -0.0013(16)
C21 0.034(2) 0.039(2) 0.071(3) -0.0015(19) 0.0031(17) -0.0093(17)
C13 0.0241(17) 0.036(2) 0.053(2) -0.0019(16) 0.0016(14) 0.0028(14)
C5 0.036(2) 0.033(2) 0.079(3) 0.0006(19) 0.0043(18) 0.0060(16)
C8 0.0303(18) 0.034(2) 0.059(2) -0.0031(16) 0.0034(15) 0.0023(15)
N4 0.0311(18) 0.035(2) 0.139(3) 0.001(2) 0.0144(19) -0.0065(14)
C22 0.0272(19) 0.036(2) 0.082(3) -0.0048(19) 0.0017(17) -0.0016(16)
C7 0.0214(16) 0.042(2) 0.058(2) -0.0036(17) 0.0037(14) 0.0028(14)
C6 0.0251(17) 0.037(2) 0.071(2) -0.0008(17) 0.0016(15) 0.0050(14)
C17 0.036(2) 0.038(2) 0.078(3) 0.0029(19) 0.0009(19) 0.0081(17)
C2 0.0267(17) 0.036(2) 0.052(2) -0.0008(16) 0.0004(14) 0.0037(14)
C16 0.046(2) 0.030(2) 0.061(2) 0.0043(17) 0.0008(17) -0.0065(16)
C1 0.0253(17) 0.035(2) 0.052(2) -0.0025(15) -0.0002(14) -0.0018(14)
C18 0.0308(19) 0.041(2) 0.072(3) 0.0001(19) 0.0002(17) -0.0007(16)
C19 0.0287(18) 0.032(2) 0.059(2) -0.0021(16) 0.0021(15) 0.0024(15)
C4 0.043(2) 0.032(2) 0.063(2) 0.0022(17) 0.0037(17) 0.0006(16)
C24 0.026(2) 0.050(3) 0.105(3) 0.002(2) 0.000(2) 0.0002(17)
C10 0.0291(19) 0.039(2) 0.083(3) -0.004(2) 0.0033(18) -0.0026(16)
C23 0.070(3) 0.033(2) 0.119(4) 0.009(2) -0.002(3) -0.003(2)
C3 0.0318(19) 0.038(2) 0.065(2) 0.0018(18) 0.0058(16) 0.0013(16)
C12 0.0207(18) 0.049(3) 0.100(3) 0.003(2) 0.0052(18) -0.0008(16)
C11 0.065(3) 0.037(3) 0.137(5) 0.004(3) 0.008(3) 0.011(2)
C15 0.0252(17) 0.040(2) 0.064(2) 0.0038(17) -0.0001(15) -0.0029(15)

loop_
_atom_type_symbol
_atom_type_description
_atom_type_scat_dispersion_real
_atom_type_scat_dispersion_imag
_atom_type_scat_source
C C 0.0033 0.0016 'International Tables Vol C Tables 4.2.6.8 and 6.1.1.4'
H H 0.0000 0.0000 'International Tables Vol C Tables 4.2.6.8 and 6.1.1.4'
N N 0.0061 0.0033 'International Tables Vol C Tables 4.2.6.8 and 6.1.1.4'
O O 0.0106 0.0060 'International Tables Vol C Tables 4.2.6.8 and 6.1.1.4'

loop_
_geom_angle_atom_site_label_1
_geom_angle_atom_site_label_2
_geom_angle_atom_site_label_3
_geom_angle
C16 O4 C23 117.7(3)
C2 O2 C12 118.1(3)
C14 O5 C24 118.1(3)
C4 O1 C11 118.1(3)
C10 N2 H2A 120.0
C10 N2 H2B 120.0
H2A N2 H2B 120.0
C19 C20 C21 123.7(4)
C19 C20 C22 119.2(3)
C21 C20 C22 117.0(3)
O5 C14 C15 123.6(3)
O5 C14 C13 115.7(3)
C15 C14 C13 120.7(3)
N1 C9 C8 177.6(4)
N3 C21 C20 177.9(4)
C18 C13 C14 116.0(3)
C18 C13 C19 125.7(3)
C14 C13 C19 118.3(3)
C6 C5 C4 118.3(3)
C6 C5 H5 120.8
C4 C5 H5 120.8
C7 C8 C9 123.5(3)
C7 C8 C10 118.9(3)
C9 C8 C10 117.5(3)
C22 N4 H4A 120.0
C22 N4 H4B 120.0
H4A N4 H4B 120.0
O6 C22 N4 122.6(4)
O6 C22 C20 120.8(3)
N4 C22 C20 116.6(3)
C8 C7 C1 132.8(3)
C8 C7 H7 113.6
C1 C7 H7 113.6
C5 C6 C1 122.7(3)
C5 C6 H6 118.6
C1 C6 H6 118.6
C18 C17 C16 118.0(4)
C18 C17 H17 121.0
C16 C17 H17 121.0
O2 C2 C3 122.7(3)
O2 C2 C1 116.5(3)
C3 C2 C1 120.8(3)
O4 C16 C17 124.7(4)
O4 C16 C15 115.2(3)
C17 C16 C15 120.2(3)
C6 C1 C2 117.1(3)
C6 C1 C7 124.6(3)
C2 C1 C7 118.3(3)
C17 C18 C13 124.3(3)
C17 C18 H18 117.9
C13 C18 H18 117.9
C20 C19 C13 132.0(3)
C20 C19 H19 114(2)
C13 C19 H19 114(2)
O1 C4 C3 114.6(3)
O1 C4 C5 124.2(3)
C3 C4 C5 121.2(4)
O5 C24 H24A 109.5
O5 C24 H24B 109.5
H24A C24 H24B 109.5
O5 C24 H24C 109.5
H24A C24 H24C 109.5
H24B C24 H24C 109.5
O3 C10 N2 121.7(4)
O3 C10 C8 120.8(3)
N2 C10 C8 117.4(3)
O4 C23 H23A 109.5
O4 C23 H23B 109.5
H23A C23 H23B 109.5
O4 C23 H23C 109.5
H23A C23 H23C 109.5
H23B C23 H23C 109.5
C4 C3 C2 119.8(3)
C4 C3 H3 120.1
C2 C3 H3 120.1
O2 C12 H12A 109.5
O2 C12 H12B 109.5
H12A C12 H12B 109.5
O2 C12 H12C 109.5
H12A C12 H12C 109.5
H12B C12 H12C 109.5
O1 C11 H11A 109.5
O1 C11 H11B 109.5
H11A C11 H11B 109.5
O1 C11 H11C 109.5
H11A C11 H11C 109.5
H11B C11 H11C 109.5
C14 C15 C16 120.9(3)
C14 C15 H15 119.5
C16 C15 H15 119.5

loop_
_geom_bond_atom_site_label_1
_geom_bond_atom_site_label_2
_geom_bond_distance
O4 C16 1.355(4)
O4 C23 1.428(5)
O2 C2 1.364(4)
O2 C12 1.428(4)
O5 C14 1.355(4)
O5 C24 1.444(4)
O6 C22 1.211(4)
O1 C4 1.359(5)
O1 C11 1.432(5)
N2 C10 1.326(5)
N2 H2A 0.8600
N2 H2B 0.8600
N1 C9 1.153(5)
O3 C10 1.239(4)
N3 C21 1.140(5)
C20 C19 1.344(5)
C20 C21 1.433(5)
C20 C22 1.490(5)
C14 C15 1.368(5)
C14 C13 1.432(5)
C9 C8 1.412(5)
C13 C18 1.384(5)
C13 C19 1.441(5)
C5 C6 1.379(5)
C5 C4 1.391(5)
C5 H5 0.9300
C8 C7 1.351(5)
C8 C10 1.495(5)
N4 C22 1.342(4)
N4 H4A 0.8600
N4 H4B 0.8600
C7 C1 1.433(5)
C7 H7 0.9300
C6 C1 1.399(5)
C6 H6 0.9300
C17 C18 1.378(5)
C17 C16 1.391(5)
C17 H17 0.9300
C2 C3 1.384(5)
C2 C1 1.417(5)
C16 C15 1.389(5)
C18 H18 0.9300
C19 H19 1.00(4)
C4 C3 1.381(5)
C24 H24A 0.9600
C24 H24B 0.9600
C24 H24C 0.9600
C23 H23A 0.9600
C23 H23B 0.9600
C23 H23C 0.9600
C3 H3 0.9300
C12 H12A 0.9600
C12 H12B 0.9600
C12 H12C 0.9600
C11 H11A 0.9600
C11 H11B 0.9600
C11 H11C 0.9600
C15 H15 0.9300

loop_
_geom_torsion_atom_site_label_1
_geom_torsion_atom_site_label_2
_geom_torsion_atom_site_label_3
_geom_torsion_atom_site_label_4
_geom_torsion
C24 O5 C14 C15 -1.9(6)
C24 O5 C14 C13 178.8(3)
C19 C20 C21 N3 165(13)
C22 C20 C21 N3 -16(13)
O5 C14 C13 C18 -179.9(3)
C15 C14 C13 C18 0.8(5)
O5 C14 C13 C19 -1.0(5)
C15 C14 C13 C19 179.7(3)
N1 C9 C8 C7 -178(100)
N1 C9 C8 C10 1(11)
C19 C20 C22 O6 -0.9(6)
C21 C20 C22 O6 179.5(4)
C19 C20 C22 N4 179.7(4)
C21 C20 C22 N4 0.0(5)
C9 C8 C7 C1 -1.5(7)
C10 C8 C7 C1 -179.9(4)
C4 C5 C6 C1 -0.1(6)
C12 O2 C2 C3 0.8(5)
C12 O2 C2 C1 -179.0(3)
C23 O4 C16 C17 2.2(6)
C23 O4 C16 C15 -178.0(4)
C18 C17 C16 O4 179.8(4)
C18 C17 C16 C15 0.0(6)
C5 C6 C1 C2 -0.4(6)
C5 C6 C1 C7 179.4(4)
O2 C2 C1 C6 -179.7(3)
C3 C2 C1 C6 0.6(5)
O2 C2 C1 C7 0.5(5)
C3 C2 C1 C7 -179.3(3)
C8 C7 C1 C6 -3.0(7)
C8 C7 C1 C2 176.9(4)
C16 C17 C18 C13 0.7(6)
C14 C13 C18 C17 -1.1(6)
C19 C13 C18 C17 -180.0(4)
C21 C20 C19 C13 0.0(7)
C22 C20 C19 C13 -179.6(4)
C18 C13 C19 C20 -2.8(7)
C14 C13 C19 C20 178.4(4)
C11 O1 C4 C3 175.6(4)
C11 O1 C4 C5 -5.1(6)
C6 C5 C4 O1 -178.7(4)
C6 C5 C4 C3 0.6(6)
C7 C8 C10 O3 1.3(6)
C9 C8 C10 O3 -177.3(4)
C7 C8 C10 N2 -178.6(4)
C9 C8 C10 N2 2.9(6)
O1 C4 C3 C2 178.9(3)
C5 C4 C3 C2 -0.4(6)
O2 C2 C3 C4 -179.9(3)
C1 C2 C3 C4 -0.2(6)
O5 C14 C15 C16 -179.4(4)
C13 C14 C15 C16 -0.1(6)
O4 C16 C15 C14 179.9(3)
C17 C16 C15 C14 -0.3(6)
